data_7025262
loop_
_publ_author_name
'Ning, Guo-Hong'
'Xie, Ting-Zheng'
'Pan, Yuan-Jiang'
'Li, Yi-Zhi'
'Yu, Shu-Yan'

_publ_section_title
;
 Self-assembly of bowl-like trinuclear metallo-macrocycles.
;
_journal_issue 13
_journal_name_full 'Dalton transactions (Cambridge, England : 2003)'
_journal_page_first 3203
_journal_page_last 3211
_journal_paper_doi 10.1039/b926138a
_journal_volume 39
_journal_year 2010
_chemical_formula_moiety 'C57 H51 N12 Pd3, 3(F6 P), 3(C2 H3 N)'
_chemical_formula_sum 'C63 H60 F18 N15 P3 Pd3'
_chemical_formula_weight 1781.37
_chemical_name_systematic
;
?
;
_space_group_IT_number 53
_symmetry_cell_setting orthorhombic
_symmetry_space_group_name_Hall '-P 2ac 2'
_symmetry_space_group_name_H-M 'P m n a'
_atom_sites_solution_hydrogens geom
_atom_sites_solution_primary direct
_atom_sites_solution_secondary difmap
_audit_creation_method SHELXL-97
_cell_angle_alpha 90.00
_cell_angle_beta 90.00
_cell_angle_gamma 90.00
_cell_formula_units_Z 4
_cell_length_a 31.371(6)
_cell_length_b 18.990(4)
_cell_length_c 12.262(3)
_cell_measurement_temperature 291(2)
_cell_volume 7305(3)
_computing_cell_refinement SMART
_computing_data_collection 'SMART (Bruker, 2000)'
_computing_data_reduction 'SAINT (Bruker, 2000)'
_computing_molecular_graphics SHELXTL
_computing_publication_material SHELXTL
_computing_structure_refinement SHELXTL
_computing_structure_solution 'SHELXTL (Bruker, 2000)'
_diffrn_ambient_temperature 291(2)
_diffrn_measured_fraction_theta_full 1.000
_diffrn_measured_fraction_theta_max 1.000
_diffrn_measurement_device_type 'Bruker Smart Apex CCD area detector'
_diffrn_measurement_method 'phi and omega scans'
_diffrn_radiation_monochromator graphite
_diffrn_radiation_source 'sealed tube'
_diffrn_radiation_type MoK\a
_diffrn_radiation_wavelength 0.71073
_diffrn_reflns_av_R_equivalents 0.0496
_diffrn_reflns_av_sigmaI/netI 0.0582
_diffrn_reflns_limit_h_max 38
_diffrn_reflns_limit_h_min -37
_diffrn_reflns_limit_k_max 23
_diffrn_reflns_limit_k_min -22
_diffrn_reflns_limit_l_max 15
_diffrn_reflns_limit_l_min -14
_diffrn_reflns_number 18722
_diffrn_reflns_theta_full 26.00
_diffrn_reflns_theta_max 26.00
_diffrn_reflns_theta_min 1.07
_exptl_absorpt_coefficient_mu 0.892
_exptl_absorpt_correction_T_max 0.8144
_exptl_absorpt_correction_T_min 0.7633
_exptl_absorpt_correction_type multi-scan
_exptl_absorpt_process_details '(SADABS; Bruker, 2000)'
_exptl_crystal_density_diffrn 1.620
_exptl_crystal_density_method 'not measured'
_exptl_crystal_F_000 3552
_exptl_crystal_size_max 0.32
_exptl_crystal_size_mid 0.26
_exptl_crystal_size_min 0.24
_refine_diff_density_max 0.475
_refine_diff_density_min -0.990
_refine_diff_density_rms 0.093
_refine_ls_extinction_method none
_refine_ls_goodness_of_fit_ref 1.067
_refine_ls_hydrogen_treatment constr
_refine_ls_matrix_type fullcycle
_refine_ls_number_parameters 477
_refine_ls_number_reflns 7331
_refine_ls_number_restraints 0
_refine_ls_restrained_S_all 1.067
_refine_ls_R_factor_all 0.0768
_refine_ls_R_factor_gt 0.0564
_refine_ls_shift/su_max 0.000
_refine_ls_shift/su_mean 0.000
_refine_ls_structure_factor_coef Fsqd
_refine_ls_weighting_details 'calc w=1/[\s^2^(Fo^2^)+(0.0682P)^2^] where P=(Fo^2^+2Fc^2^)/3'
_refine_ls_weighting_scheme calc
_refine_ls_wR_factor_gt 0.1283
_refine_ls_wR_factor_ref 0.1337
_reflns_number_gt 5475
_reflns_number_total 7331
_reflns_threshold_expression >2sigma(I)
_cod_data_source_file b926138a.txt
_cod_data_source_block 2051h4
_cod_depositor_comments
;
The following automatic conversions were performed:

'_symmetry_cell_setting' value 'Orthorhombic' changed to
'orthorhombic' according to
/home/saulius/struct/CIF-dictionaries/cif_core.dic dictionary named
'cif_core.dic' version 2.4.2 from 2011-04-26.

Automatic conversion script
Id: cif_fix_values 1891 2012-01-12 08:04:46Z andrius 
;
_cod_original_sg_symbol_H-M 'Pmna '
_cod_database_code 7025262

loop_
_symmetry_equiv_pos_as_xyz
'x, y, z'
'-x+1/2, -y, z+1/2'
'-x+1/2, y, -z+1/2'
'x, -y, -z'
'-x, -y, -z'
'x-1/2, y, -z-1/2'
'x-1/2, -y, z-1/2'
'-x, y, z'

loop_
_atom_site_label
_atom_site_type_symbol
_atom_site_fract_x
_atom_site_fract_y
_atom_site_fract_z
_atom_site_U_iso_or_equiv
_atom_site_adp_type
_atom_site_occupancy
_atom_site_symmetry_multiplicity
_atom_site_calc_flag
_atom_site_refinement_flags
_atom_site_disorder_group
C1 C 0.16769(16) 0.2649(3) 0.1538(4) 0.0486(11) Uani 1 1 d . .
H1 H 0.1496 0.2271 0.1676 0.058 Uiso 1 1 calc R .
C2 C 0.20813(15) 0.2517(3) 0.1180(4) 0.0507(12) Uani 1 1 d . .
H2 H 0.2171 0.2056 0.1076 0.061 Uiso 1 1 calc R .
C3 C 0.23586(15) 0.3070(3) 0.0971(5) 0.0543(12) Uani 1 1 d . .
C4 C 0.27951(16) 0.2891(3) 0.0556(5) 0.0594(13) Uani 1 1 d . .
H4A H 0.2825 0.3056 -0.0180 0.089 Uiso 1 1 calc R .
H4B H 0.2834 0.2390 0.0575 0.089 Uiso 1 1 calc R .
H4C H 0.3006 0.3114 0.1008 0.089 Uiso 1 1 calc R .
C5 C 0.22125(15) 0.3732(3) 0.1107(4) 0.0506(12) Uani 1 1 d . .
H5 H 0.2392 0.4109 0.0959 0.061 Uiso 1 1 calc R .
C6 C 0.17951(14) 0.3864(2) 0.1466(4) 0.0405(9) Uani 1 1 d . .
C7 C 0.16041(13) 0.4554(2) 0.1612(3) 0.0380(9) Uani 1 1 d . .
C8 C 0.18190(14) 0.5187(2) 0.1551(4) 0.0455(11) Uani 1 1 d . .
H8 H 0.2108 0.5185 0.1385 0.055 Uiso 1 1 calc R .
C9 C 0.16174(17) 0.5822(3) 0.1728(4) 0.0538(12) Uani 1 1 d . .
C10 C 0.18564(18) 0.6518(3) 0.1724(4) 0.0536(12) Uani 1 1 d . .
H10A H 0.1716 0.6842 0.1241 0.080 Uiso 1 1 calc R .
H10B H 0.2144 0.6442 0.1480 0.080 Uiso 1 1 calc R .
H10C H 0.1860 0.6710 0.2448 0.080 Uiso 1 1 calc R .
C11 C 0.11762(19) 0.5790(3) 0.1877(5) 0.0630(14) Uani 1 1 d . .
H11 H 0.1021 0.6206 0.1927 0.076 Uiso 1 1 calc R .
C12 C 0.09706(15) 0.5161(2) 0.1952(5) 0.0509(12) Uani 1 1 d . .
H12 H 0.0679 0.5157 0.2083 0.061 Uiso 1 1 calc R .
C13 C 0.0000 0.3849(3) 0.2041(5) 0.0393(13) Uani 1 2 d S .
H13 H 0.0000 0.3792 0.1287 0.047 Uiso 1 2 calc SR .
C14 C 0.02209(13) 0.3952(2) 0.3710(4) 0.0407(9) Uani 1 1 d . .
C15 C 0.04599(16) 0.4007(3) 0.4660(4) 0.0540(12) Uani 1 1 d . .
H15 H 0.0756 0.4016 0.4653 0.065 Uiso 1 1 calc R .
C16 C 0.02304(17) 0.4047(3) 0.5604(4) 0.0542(12) Uani 1 1 d . .
H16 H 0.0375 0.4074 0.6266 0.065 Uiso 1 1 calc R .
C17 C 0.05157(14) 0.2180(3) 0.1926(4) 0.0479(11) Uani 1 1 d . .
H17 H 0.0401 0.2324 0.1263 0.057 Uiso 1 1 calc R .
C18 C 0.08694(13) 0.2191(3) 0.3416(4) 0.0463(10) Uani 1 1 d . .
C19 C 0.11237(16) 0.2348(3) 0.4323(4) 0.0532(12) Uani 1 1 d . .
H19 H 0.1251 0.2787 0.4407 0.064 Uiso 1 1 calc R .
C20 C 0.1175(2) 0.1826(3) 0.5082(5) 0.0708(16) Uani 1 1 d . .
H20 H 0.1346 0.1907 0.5689 0.085 Uiso 1 1 calc R .
C21 C 0.09729(19) 0.1164(3) 0.4957(6) 0.0689(16) Uani 1 1 d . .
H21 H 0.1011 0.0824 0.5494 0.083 Uiso 1 1 calc R .
C22 C 0.07270(18) 0.1008(3) 0.4091(5) 0.0627(14) Uani 1 1 d . .
H22 H 0.0598 0.0570 0.4015 0.075 Uiso 1 1 calc R .
C23 C 0.06752(13) 0.1540(3) 0.3309(5) 0.0495(11) Uani 1 1 d . .
C24 C 0.08490(16) 0.0111(3) 0.1539(5) 0.0566(13) Uani 1 1 d . .
H24 H 0.0975 0.0543 0.1693 0.068 Uiso 1 1 calc R .
C25 C 0.11032(18) -0.0460(3) 0.1351(4) 0.0577(13) Uani 1 1 d . .
H25 H 0.1398 -0.0416 0.1374 0.069 Uiso 1 1 calc R .
C26 C 0.09194(19) -0.1101(3) 0.1128(5) 0.0659(15) Uani 1 1 d . .
C27 C 0.11921(17) -0.1761(3) 0.0933(5) 0.0601(14) Uani 1 1 d . .
H27A H 0.1009 -0.2160 0.0826 0.090 Uiso 1 1 calc R .
H27B H 0.1372 -0.1841 0.1554 0.090 Uiso 1 1 calc R .
H27C H 0.1366 -0.1693 0.0297 0.090 Uiso 1 1 calc R .
C28 C 0.04857(17) -0.1150(3) 0.1069(4) 0.0541(12) Uani 1 1 d . .
H28 H 0.0359 -0.1578 0.0894 0.065 Uiso 1 1 calc R .
C29 C 0.02344(16) -0.0566(3) 0.1270(4) 0.0512(12) Uani 1 1 d . .
C30 C 0.18874(19) 0.0837(3) 0.2946(5) 0.0649(15) Uani 1 1 d . .
C31 C 0.20987(18) 0.0613(3) 0.3940(5) 0.0602(14) Uani 1 1 d . .
H31B H 0.2258 0.0191 0.3800 0.072 Uiso 1 1 calc R .
H31C H 0.1889 0.0522 0.4493 0.072 Uiso 1 1 calc R .
H31A H 0.2289 0.0977 0.4183 0.072 Uiso 1 1 calc R .
C32 C 1.0000 0.1321(5) 0.6098(8) 0.072(2) Uani 1 2 d S .
H33A H 0.9756 0.2287 0.6117 0.108 Uiso 1 1 d R .
H33C H 1.0000 0.2132 0.5070 0.108 Uiso 1 2 d SR .
C33 C 1.0000 0.2058(4) 0.5837(7) 0.0601(19) Uani 1 2 d S .
F1 F 0.03549(10) 0.36424(15) 0.9654(3) 0.0619(8) Uani 1 1 d . .
F2 F 0.03553(10) 0.29850(17) 0.8153(3) 0.0669(8) Uani 1 1 d . .
F3 F 0.0000 0.4016(2) 0.8192(3) 0.0569(10) Uani 1 2 d S .
F4 F 0.0000 0.2634(2) 0.9672(4) 0.0636(11) Uani 1 2 d S .
F5 F 0.21238(10) 0.45801(15) 0.5616(2) 0.0602(8) Uani 1 1 d . .
F6 F 0.17748(10) 0.44492(16) 0.4039(3) 0.0602(8) Uani 1 1 d . .
F7 F 0.14166(10) 0.45962(15) 0.5634(3) 0.0595(7) Uani 1 1 d . .
F8 F 0.23071(10) 0.07833(17) 0.8235(3) 0.0646(8) Uani 1 1 d . .
F9 F 0.20685(10) 0.13811(16) 0.6838(2) 0.0596(8) Uani 1 1 d . .
F10 F 0.23146(10) 0.19538(18) 0.8303(3) 0.0661(8) Uani 1 1 d . .
N1 N 0.15317(11) 0.3306(2) 0.1697(3) 0.0446(9) Uani 1 1 d . .
N2 N 0.11766(11) 0.4546(2) 0.1842(3) 0.0403(8) Uani 1 1 d . .
N3 N 0.03555(12) 0.3892(2) 0.2622(3) 0.0440(8) Uani 1 1 d . .
N4 N 0.07640(12) 0.2585(2) 0.2507(3) 0.0455(9) Uani 1 1 d . .
N5 N 0.04370(12) 0.1542(2) 0.2354(4) 0.0491(9) Uani 1 1 d . .
N6 N 0.04160(11) 0.0063(2) 0.1507(3) 0.0465(9) Uani 1 1 d . .
N7 N 0.17355(14) 0.0969(3) 0.2111(4) 0.0615(11) Uani 1 1 d . .
N8 N 1.0000 0.0728(4) 0.6288(6) 0.0685(18) Uani 1 2 d S .
P1 P 0.0000 0.33226(10) 0.88876(15) 0.0507(4) Uani 1 2 d S .
P2 P 0.17618(6) 0.5000 0.5000 0.0505(4) Uani 1 2 d S .
P3 P 0.2500 0.13970(11) 0.7500 0.0602(5) Uani 1 2 d S 1
Pd1 Pd 0.094184(11) 0.358279(19) 0.21642(3) 0.04361(11) Uani 1 1 d . .
Pd2 Pd 0.0000 0.08321(3) 0.18970(5) 0.04423(14) Uani 1 2 d S .

loop_
_atom_site_aniso_label
_atom_site_aniso_U_11
_atom_site_aniso_U_22
_atom_site_aniso_U_33
_atom_site_aniso_U_23
_atom_site_aniso_U_13
_atom_site_aniso_U_12
C1 0.044(2) 0.045(3) 0.057(3) 0.009(2) 0.005(2) -0.001(2)
C2 0.046(3) 0.048(3) 0.059(3) 0.001(2) 0.018(2) 0.013(2)
C3 0.033(2) 0.055(3) 0.075(3) 0.007(2) 0.012(2) 0.011(2)
C4 0.046(3) 0.069(3) 0.062(3) 0.003(3) 0.003(2) 0.015(3)
C5 0.033(2) 0.052(3) 0.067(3) 0.006(2) 0.014(2) -0.002(2)
C6 0.041(2) 0.043(2) 0.037(2) 0.0037(18) 0.0136(18) -0.0040(18)
C7 0.035(2) 0.037(2) 0.042(2) 0.0068(18) 0.0088(18) 0.0024(17)
C8 0.034(2) 0.037(2) 0.065(3) 0.000(2) 0.013(2) -0.0050(17)
C9 0.052(3) 0.053(3) 0.057(3) -0.003(2) 0.004(2) -0.004(2)
C10 0.063(3) 0.036(2) 0.061(3) -0.004(2) 0.018(3) -0.006(2)
C11 0.062(3) 0.050(3) 0.077(4) -0.004(3) 0.012(3) 0.012(2)
C12 0.039(2) 0.040(2) 0.073(3) -0.001(2) 0.005(2) 0.0088(18)
C13 0.037(3) 0.053(4) 0.028(3) 0.002(2) 0.000 0.000
C14 0.031(2) 0.043(2) 0.049(2) -0.0096(19) 0.0030(18) 0.0017(18)
C15 0.043(3) 0.072(3) 0.046(3) -0.002(2) -0.007(2) -0.001(2)
C16 0.057(3) 0.055(3) 0.051(3) -0.017(2) -0.006(2) 0.002(2)
C17 0.039(2) 0.049(3) 0.055(3) 0.003(2) 0.001(2) 0.000(2)
C18 0.0296(19) 0.056(3) 0.053(3) 0.006(2) 0.0031(19) -0.007(2)
C19 0.040(2) 0.060(3) 0.060(3) 0.012(2) -0.001(2) -0.004(2)
C20 0.070(4) 0.071(4) 0.071(4) 0.014(3) -0.025(3) 0.001(3)
C21 0.068(4) 0.056(3) 0.083(4) 0.018(3) -0.005(3) 0.006(3)
C22 0.048(3) 0.066(3) 0.074(4) 0.009(3) 0.005(3) 0.005(3)
C23 0.0261(19) 0.055(3) 0.068(3) 0.010(2) 0.004(2) 0.0043(19)
C24 0.047(3) 0.049(3) 0.074(3) -0.003(3) 0.015(3) 0.000(2)
C25 0.048(3) 0.069(3) 0.056(3) -0.007(3) 0.000(2) 0.013(3)
C26 0.059(3) 0.077(4) 0.061(3) -0.014(3) 0.013(3) 0.018(3)
C27 0.051(3) 0.066(3) 0.062(3) -0.019(3) -0.005(3) 0.024(3)
C28 0.051(3) 0.045(3) 0.066(3) -0.012(2) -0.001(2) 0.009(2)
C29 0.044(3) 0.049(3) 0.061(3) -0.006(2) 0.002(2) -0.002(2)
C30 0.059(3) 0.066(4) 0.069(3) 0.018(3) 0.006(3) -0.009(3)
C31 0.051(3) 0.068(3) 0.062(3) 0.002(3) 0.003(3) 0.021(3)
C32 0.082(6) 0.066(5) 0.068(5) -0.007(4) 0.000 0.000
C33 0.066(5) 0.049(4) 0.066(5) -0.003(3) 0.000 0.000
F1 0.0670(19) 0.0516(16) 0.0672(19) -0.0160(14) 0.0030(15) -0.0179(14)
F2 0.0666(19) 0.0591(18) 0.075(2) -0.0188(16) 0.0115(16) 0.0066(15)
F3 0.065(3) 0.049(2) 0.056(2) 0.0118(18) 0.000 0.000
F4 0.063(3) 0.072(3) 0.055(2) 0.016(2) 0.000 0.000
F5 0.0654(19) 0.0554(16) 0.0596(17) -0.0165(14) -0.0322(15) 0.0115(14)
F6 0.0575(17) 0.0627(18) 0.0605(18) -0.0182(14) -0.0153(14) -0.0094(14)
F7 0.0597(18) 0.0548(16) 0.0640(17) 0.0117(14) 0.0021(14) -0.0156(14)
F8 0.0615(18) 0.067(2) 0.0656(19) 0.0113(15) 0.0025(15) -0.0063(15)
F9 0.0677(19) 0.0537(17) 0.0575(17) 0.0138(13) -0.0138(15) -0.0052(14)
F10 0.0631(18) 0.071(2) 0.0646(19) -0.0142(16) -0.0027(15) 0.0062(16)
N1 0.0313(17) 0.046(2) 0.056(2) -0.0030(17) 0.0028(17) -0.0044(15)
N2 0.0271(16) 0.050(2) 0.043(2) 0.0044(16) -0.0001(15) 0.0045(15)
N3 0.0393(19) 0.057(2) 0.0361(18) -0.0042(17) 0.0062(15) -0.0042(17)
N4 0.0358(19) 0.048(2) 0.052(2) 0.0049(18) 0.0060(17) -0.0095(16)
N5 0.0362(18) 0.043(2) 0.068(3) -0.0030(18) 0.0045(18) -0.0007(16)
N6 0.0350(18) 0.048(2) 0.057(2) 0.0084(18) 0.0052(17) 0.0007(16)
N7 0.043(2) 0.068(3) 0.073(3) 0.009(2) -0.005(2) -0.006(2)
N8 0.071(4) 0.070(4) 0.065(4) 0.015(3) 0.000 0.000
P1 0.0641(11) 0.0479(10) 0.0400(9) -0.0013(7) 0.000 0.000
P2 0.0410(9) 0.0536(10) 0.0571(11) -0.0023(8) 0.000 0.000
P3 0.0595(11) 0.0604(12) 0.0607(11) 0.000 0.0018(10) 0.000
Pd1 0.04202(19) 0.0434(2) 0.0454(2) -0.00055(14) 0.00434(15) -0.00397(14)
Pd2 0.0356(2) 0.0365(2) 0.0606(3) 0.0039(2) 0.000 0.000

loop_
_atom_type_symbol
_atom_type_description
_atom_type_scat_dispersion_real
_atom_type_scat_dispersion_imag
_atom_type_scat_source
C C 0.0033 0.0016 'International Tables Vol C Tables 4.2.6.8 and 6.1.1.4'
H H 0.0000 0.0000 'International Tables Vol C Tables 4.2.6.8 and 6.1.1.4'
N N 0.0061 0.0033 'International Tables Vol C Tables 4.2.6.8 and 6.1.1.4'
F F 0.0171 0.0103 'International Tables Vol C Tables 4.2.6.8 and 6.1.1.4'
P P 0.1023 0.0942 'International Tables Vol C Tables 4.2.6.8 and 6.1.1.4'
Pd Pd -0.9988 1.0072 'International Tables Vol C Tables 4.2.6.8 and 6.1.1.4'

loop_
_geom_angle_atom_site_label_1
_geom_angle_atom_site_label_2
_geom_angle_atom_site_label_3
_geom_angle
_geom_angle_site_symmetry_1
_geom_angle_site_symmetry_3
N1 C1 C2 122.1(4) . .
N1 C1 H1 118.9 . .
C2 C1 H1 118.9 . .
C1 C2 C3 120.3(5) . .
C1 C2 H2 119.9 . .
C3 C2 H2 119.9 . .
C5 C3 C2 118.0(4) . .
C5 C3 C4 124.3(5) . .
C2 C3 C4 117.7(5) . .
C3 C4 H4A 109.5 . .
C3 C4 H4B 109.5 . .
H4A C4 H4B 109.5 . .
C3 C4 H4C 109.5 . .
H4A C4 H4C 109.5 . .
H4B C4 H4C 109.5 . .
C3 C5 C6 121.5(5) . .
C3 C5 H5 119.2 . .
C6 C5 H5 119.2 . .
N1 C6 C5 119.1(4) . .
N1 C6 C7 115.0(3) . .
C5 C6 C7 125.8(4) . .
N2 C7 C8 120.0(4) . .
N2 C7 C6 114.8(3) . .
C8 C7 C6 125.3(4) . .
C9 C8 C7 121.9(4) . .
C9 C8 H8 119.0 . .
C7 C8 H8 119.0 . .
C8 C9 C11 115.9(5) . .
C8 C9 C10 122.3(5) . .
C11 C9 C10 121.8(5) . .
C9 C10 H10A 109.5 . .
C9 C10 H10B 109.5 . .
H10A C10 H10B 109.5 . .
C9 C10 H10C 109.5 . .
H10A C10 H10C 109.5 . .
H10B C10 H10C 109.5 . .
C12 C11 C9 121.1(5) . .
C12 C11 H11 119.5 . .
C9 C11 H11 119.5 . .
N2 C12 C11 122.0(4) . .
N2 C12 H12 119.0 . .
C11 C12 H12 119.0 . .
N3 C13 N3 114.5(4) . 8
N3 C13 H13 122.7 . .
N3 C13 H13 122.7 8 .
C14 C14 C15 122.7(3) 8 .
C14 C14 N3 107.49(17) 8 .
C15 C14 N3 129.8(4) . .
C16 C15 C14 115.5(5) . .
C16 C15 H15 122.2 . .
C14 C15 H15 122.2 . .
C15 C16 C16 121.8(3) . 8
C15 C16 H16 119.1 . .
C16 C16 H16 119.1 8 .
N4 C17 N5 115.4(4) . .
N4 C17 H17 122.3 . .
N5 C17 H17 122.3 . .
N4 C18 C23 107.6(4) . .
N4 C18 C19 131.4(4) . .
C23 C18 C19 121.0(5) . .
C20 C19 C18 116.9(5) . .
C20 C19 H19 121.5 . .
C18 C19 H19 121.5 . .
C19 C20 C21 121.1(6) . .
C19 C20 H20 119.5 . .
C21 C20 H20 119.5 . .
C22 C21 C20 122.5(6) . .
C22 C21 H21 118.7 . .
C20 C21 H21 118.7 . .
C21 C22 C23 116.6(6) . .
C21 C22 H22 121.7 . .
C23 C22 H22 121.7 . .
C18 C23 N5 108.3(4) . .
C18 C23 C22 121.9(5) . .
N5 C23 C22 129.8(5) . .
N6 C24 C25 121.6(5) . .
N6 C24 H24 119.2 . .
C25 C24 H24 119.2 . .
C24 C25 C26 119.4(5) . .
C24 C25 H25 120.3 . .
C26 C25 H25 120.3 . .
C28 C26 C25 119.3(5) . .
C28 C26 C27 119.4(6) . .
C25 C26 C27 121.3(5) . .
C26 C27 H27A 109.5 . .
C26 C27 H27B 109.5 . .
H27A C27 H27B 109.5 . .
C26 C27 H27C 109.5 . .
H27A C27 H27C 109.5 . .
H27B C27 H27C 109.5 . .
C26 C28 C29 120.3(5) . .
C26 C28 H28 119.9 . .
C29 C28 H28 119.9 . .
N6 C29 C28 120.4(4) . .
N6 C29 C29 114.9(2) . 8
C28 C29 C29 124.8(3) . 8
N7 C30 C31 174.3(6) . .
C30 C31 H31B 109.5 . .
C30 C31 H31C 109.5 . .
H31B C31 H31C 109.5 . .
C30 C31 H31A 109.5 . .
H31B C31 H31A 109.5 . .
H31C C31 H31A 109.5 . .
N8 C32 C33 178.8(9) . .
C32 C33 H33A 111.5 . .
C32 C33 H33C 111.4 . .
H33A C33 H33C 107.0 . .
C1 N1 C6 118.9(3) . .
C1 N1 Pd1 126.7(2) . .
C6 N1 Pd1 114.3(2) . .
C12 N2 C7 118.8(3) . .
C12 N2 Pd1 126.6(2) . .
C7 N2 Pd1 114.1(2) . .
C13 N3 C14 105.2(3) . .
C13 N3 Pd1 127.0(2) . .
C14 N3 Pd1 124.3(2) . .
C17 N4 C18 105.3(3) . .
C17 N4 Pd1 127.1(3) . .
C18 N4 Pd1 127.6(2) . .
C17 N5 C23 103.4(3) . .
C17 N5 Pd2 128.6(3) . .
C23 N5 Pd2 127.1(3) . .
C29 N6 C24 119.0(3) . .
C29 N6 Pd2 114.7(2) . .
C24 N6 Pd2 126.1(3) . .
F3 P1 F2 91.79(19) . 8
F3 P1 F2 91.79(19) . .
F2 P1 F2 90.5(3) 8 .
F3 P1 F1 90.04(18) . .
F2 P1 F1 178.1(2) 8 .
F2 P1 F1 89.89(17) . .
F3 P1 F1 90.04(18) . 8
F2 P1 F1 89.89(17) 8 8
F2 P1 F1 178.1(2) . 8
F1 P1 F1 89.7(2) . 8
F3 P1 F4 176.6(3) . .
F2 P1 F4 90.61(19) 8 .
F2 P1 F4 90.61(19) . .
F1 P1 F4 87.55(19) . .
F1 P1 F4 87.55(19) 8 .
F7 P2 F7 90.5(3) . 4_566
F7 P2 F6 93.75(18) . .
F7 P2 F6 88.33(17) 4_566 .
F7 P2 F6 88.33(17) . 4_566
F7 P2 F6 93.75(17) 4_566 4_566
F6 P2 F6 177.0(3) . 4_566
F7 P2 F5 90.74(17) . .
F7 P2 F5 178.17(18) 4_566 .
F6 P2 F5 90.23(16) . .
F6 P2 F5 87.64(16) 4_566 .
F7 P2 F5 178.17(18) . 4_566
F7 P2 F5 90.74(17) 4_566 4_566
F6 P2 F5 87.65(16) . 4_566
F6 P2 F5 90.23(16) 4_566 4_566
F5 P2 F5 88.1(3) . 4_566
F10 P3 F10 94.5(3) . 3_556
F10 P3 F9 90.45(17) . 3_556
F10 P3 F9 91.03(18) 3_556 3_556
F10 P3 F9 91.03(18) . .
F10 P3 F9 90.45(17) 3_556 .
F9 P3 F9 177.8(3) 3_556 .
F10 P3 F8 175.1(2) . 3_556
F10 P3 F8 89.84(18) 3_556 3_556
F9 P3 F8 87.21(17) 3_556 3_556
F9 P3 F8 91.19(18) . 3_556
F10 P3 F8 89.84(18) . .
F10 P3 F8 175.1(2) 3_556 .
F9 P3 F8 91.19(18) 3_556 .
F9 P3 F8 87.21(17) . .
F8 P3 F8 85.9(3) 3_556 .
N1 Pd1 N3 178.19(16) . .
N1 Pd1 N2 81.07(15) . .
N3 Pd1 N2 97.12(15) . .
N1 Pd1 N4 93.92(16) . .
N3 Pd1 N4 87.89(15) . .
N2 Pd1 N4 174.55(15) . .
N5 Pd2 N5 86.4(2) . 8
N5 Pd2 N6 175.62(16) . 8
N5 Pd2 N6 96.37(16) 8 8
N5 Pd2 N6 96.37(16) . .
N5 Pd2 N6 175.62(16) 8 .
N6 Pd2 N6 80.6(2) 8 .

loop_
_geom_bond_atom_site_label_1
_geom_bond_atom_site_label_2
_geom_bond_distance
_geom_bond_site_symmetry_2
C1 N1 1.343(5) .
C1 C2 1.365(6) .
C1 H1 0.9300 .
C2 C3 1.387(7) .
C2 H2 0.9300 .
C3 C5 1.348(7) .
C3 C4 1.500(7) .
C4 H4A 0.9600 .
C4 H4B 0.9600 .
C4 H4C 0.9600 .
C5 C6 1.404(6) .
C5 H5 0.9300 .
C6 N1 1.374(4) .
C6 C7 1.452(6) .
C7 N2 1.371(4) .
C7 C8 1.379(6) .
C8 C9 1.379(7) .
C8 H8 0.9300 .
C9 C11 1.397(8) .
C9 C10 1.520(7) .
C10 H10A 0.9600 .
C10 H10B 0.9600 .
C10 H10C 0.9600 .
C11 C12 1.361(8) .
C11 H11 0.9300 .
C12 N2 1.341(5) .
C12 H12 0.9300 .
C13 N3 1.326(4) .
C13 N3 1.326(4) 8
C13 H13 0.9300 .
C14 C14 1.386(8) 8
C14 C15 1.389(7) .
C14 N3 1.404(4) .
C15 C16 1.366(7) .
C15 H15 0.9300 .
C16 C16 1.446(11) 8
C16 H16 0.9300 .
C17 N4 1.306(5) .
C17 N5 1.344(5) .
C17 H17 0.9300 .
C18 N4 1.382(5) .
C18 C23 1.384(7) .
C18 C19 1.401(7) .
C19 C20 1.369(7) .
C19 H19 0.9300 .
C20 C21 1.417(9) .
C20 H20 0.9300 .
C21 C22 1.345(9) .
C21 H21 0.9300 .
C22 C23 1.402(7) .
C22 H22 0.9300 .
C23 N5 1.390(5) .
C24 N6 1.362(5) .
C24 C25 1.366(7) .
C24 H24 0.9300 .
C25 C26 1.373(9) .
C25 H25 0.9300 .
C26 C28 1.365(8) .
C26 C27 1.536(7) .
C27 H27A 0.9600 .
C27 H27B 0.9600 .
C27 H27C 0.9600 .
C28 C29 1.383(7) .
C28 H28 0.9300 .
C29 N6 1.355(5) .
C29 C29 1.471(10) 8
C30 N7 1.157(6) .
C30 C31 1.451(8) .
C31 H31B 0.9600 .
C31 H31C 0.9600 .
C31 H31A 0.9600 .
C32 N8 1.151(9) .
C32 C33 1.436(12) .
C33 H33A 0.9438 .
C33 H33C 0.9506 .
F1 P1 1.579(3) .
F2 P1 1.570(3) .
F3 P1 1.569(4) .
F4 P1 1.623(5) .
F5 P2 1.580(3) .
F6 P2 1.576(3) .
F7 P2 1.538(3) .
F8 P3 1.592(3) .
F9 P3 1.579(3) .
F10 P3 1.558(3) .
N1 Pd1 2.007(4) .
N2 Pd1 2.012(4) .
N3 Pd1 2.011(4) .
N4 Pd1 2.019(4) .
N5 Pd2 2.002(4) .
N6 Pd2 2.016(4) .
P1 F2 1.570(3) 8
P1 F1 1.579(3) 8
P2 F7 1.538(3) 4_566
P2 F6 1.576(3) 4_566
P2 F5 1.580(3) 4_566
P3 F10 1.558(3) 3_556
P3 F9 1.579(3) 3_556
P3 F8 1.592(3) 3_556
Pd2 N5 2.002(4) 8
Pd2 N6 2.016(4) 8
